data_4302053
loop_
_publ_author_name
'Antonio Sousa-Pedrares'
'Mar\'ia Luz Dur\'an'
'Jos\'e Arturo Garc\'ia-V\'azquez'
'Jaime Romero'
'Antonio Sousa'
'Jos\'e A. Real'

_publ_section_title
;
Synthesis and X-ray Structures of a Series of Heteroleptic Selenites of
Copper
;
_journal_name_full 'Inorganic Chemistry'
_journal_page_first 4031
_journal_page_last 4043
_journal_paper_doi 10.1021/ic8019099
_journal_volume 48
_journal_year 2009
_chemical_formula_sum 'C12 H12 Cu N2 O5 Se'
_chemical_formula_weight 406.74
_chemical_name_systematic
;
 ?
;
_space_group_IT_number 15
_symmetry_cell_setting monoclinic
_symmetry_space_group_name_Hall '-C 2yc'
_symmetry_space_group_name_H-M 'C 1 2/c 1'
_atom_sites_solution_hydrogens geom
_atom_sites_solution_primary direct
_atom_sites_solution_secondary difmap
_audit_creation_method SHELXL-97
_cell_angle_alpha 90.00
_cell_angle_beta 104.1590(10)
_cell_angle_gamma 90.00
_cell_formula_units_Z 8
_cell_length_a 19.7502(5)
_cell_length_b 14.0656(3)
_cell_length_c 11.1977(3)
_cell_measurement_temperature 293(2)
_cell_volume 3016.20(13)
_computing_cell_refinement 'BRUKER Smart'
_computing_data_collection 'BRUKER Smart'
_computing_structure_refinement 'SHELXL-97 (Sheldrick, 1997)'
_diffrn_ambient_temperature 293(2)
_diffrn_measured_fraction_theta_full 0.990
_diffrn_measured_fraction_theta_max 0.990
_diffrn_measurement_device_type 'Smart-CCD-1000 BRUKER'
_diffrn_measurement_method 'omega scans'
_diffrn_radiation_monochromator graphite
_diffrn_radiation_source 'fine-focus sealed tube'
_diffrn_radiation_type MoK\a
_diffrn_radiation_wavelength 0.71073
_diffrn_reflns_av_R_equivalents 0.0546
_diffrn_reflns_av_sigmaI/netI 0.0661
_diffrn_reflns_limit_h_max 24
_diffrn_reflns_limit_h_min -26
_diffrn_reflns_limit_k_max 18
_diffrn_reflns_limit_k_min -10
_diffrn_reflns_limit_l_max 14
_diffrn_reflns_limit_l_min -12
_diffrn_reflns_number 10170
_diffrn_reflns_theta_full 28.29
_diffrn_reflns_theta_max 28.29
_diffrn_reflns_theta_min 1.80
_exptl_absorpt_coefficient_mu 3.882
_exptl_absorpt_correction_T_max 1.000000
_exptl_absorpt_correction_T_min 0.517930
_exptl_absorpt_correction_type multi-scan
_exptl_crystal_colour Green
_exptl_crystal_density_diffrn 1.791
_exptl_crystal_density_method 'not measured'
_exptl_crystal_description Prism
_exptl_crystal_F_000 1608
_exptl_crystal_size_max 0.55
_exptl_crystal_size_mid 0.20
_exptl_crystal_size_min 0.20
_refine_diff_density_max 2.361
_refine_diff_density_min -2.493
_refine_diff_density_rms 0.247
_refine_ls_extinction_method none
_refine_ls_goodness_of_fit_ref 0.971
_refine_ls_hydrogen_treatment mixed
_refine_ls_matrix_type full
_refine_ls_number_parameters 206
_refine_ls_number_reflns 3702
_refine_ls_number_restraints 6
_refine_ls_restrained_S_all 0.970
_refine_ls_R_factor_all 0.0828
_refine_ls_R_factor_gt 0.0663
_refine_ls_shift/su_max 0.001
_refine_ls_shift/su_mean 0.000
_refine_ls_structure_factor_coef Fsqd
_refine_ls_weighting_details 'calc w=1/[\s^2^(Fo^2^)+(0.1106P)^2^+0.0000P] where P=(Fo^2^+2Fc^2^)/3'
_refine_ls_weighting_scheme calc
_refine_ls_wR_factor_gt 0.1594
_refine_ls_wR_factor_ref 0.1663
_reflns_number_gt 2670
_reflns_number_total 3702
_reflns_threshold_expression >2sigma(I)
_cod_data_source_file ic8019099_si_001_1.cif
_cod_data_source_block Compound1
_cod_depositor_comments
;
The following automatic conversions were performed:
'_symmetry_cell_setting' value 'Monoclinic' changed to 'monoclinic'
according to '/home/saulius/struct/CIF-dictionaries/cif_core.dic'
dictionary named 'cif_core.dic' version 2.4.1 from 2010-06-29.

Automatic conversion script
Id: cif_fix_enum 1527 2010-12-29 10:47:43Z saulius 
;
_cod_original_sg_symbol_H-M 'C 2/c'
_cod_database_code 4302053

loop_
_symmetry_equiv_pos_as_xyz
'x, y, z'
'-x, y, -z+1/2'
'x+1/2, y+1/2, z'
'-x+1/2, y+1/2, -z+1/2'
'-x, -y, -z'
'x, -y, z-1/2'
'-x+1/2, -y+1/2, -z'
'x+1/2, -y+1/2, z-1/2'

loop_
_atom_site_label
_atom_site_type_symbol
_atom_site_fract_x
_atom_site_fract_y
_atom_site_fract_z
_atom_site_U_iso_or_equiv
_atom_site_adp_type
_atom_site_occupancy
_atom_site_symmetry_multiplicity
_atom_site_calc_flag
_atom_site_refinement_flags
_atom_site_disorder_assembly
_atom_site_disorder_group
Cu1 Cu 0.57620(3) -0.08008(5) 0.36751(6) 0.0315(2) Uani 1 1 d . . .
Se1 Se 0.44423(2) 0.05480(4) 0.35577(4) 0.02760(18) Uani 1 1 d . . .
O1 O 0.48143(18) -0.0549(3) 0.3771(3) 0.0334(8) Uani 1 1 d . . .
O2 O 0.4050(2) 0.0446(3) 0.2011(3) 0.0366(9) Uani 1 1 d . . .
O3 O 0.37842(19) 0.0429(3) 0.4237(4) 0.0379(9) Uani 1 1 d . . .
N1 N 0.5543(2) -0.2190(3) 0.3946(4) 0.0353(10) Uani 1 1 d . . .
N2 N 0.6657(2) -0.1399(4) 0.3467(4) 0.0395(11) Uani 1 1 d . . .
C1 C 0.4962(3) -0.2570(5) 0.4169(6) 0.0452(14) Uani 1 1 d . . .
H1 H 0.4610 -0.2166 0.4281 0.054 Uiso 1 1 calc R . .
C2 C 0.4870(4) -0.3552(5) 0.4239(7) 0.0595(18) Uani 1 1 d . . .
H2 H 0.4458 -0.3796 0.4378 0.071 Uiso 1 1 calc R . .
C3 C 0.5395(5) -0.4155(5) 0.4099(8) 0.065(2) Uani 1 1 d . . .
H3 H 0.5337 -0.4809 0.4138 0.078 Uiso 1 1 calc R . .
C4 C 0.6015(4) -0.3784(5) 0.3898(6) 0.0514(16) Uani 1 1 d . . .
C5 C 0.6053(3) -0.2797(4) 0.3806(5) 0.0382(13) Uani 1 1 d . . .
C6 C 0.6661(3) -0.2362(5) 0.3568(5) 0.0402(13) Uani 1 1 d . . .
C7 C 0.7222(3) -0.2926(6) 0.3421(6) 0.0539(18) Uani 1 1 d . . .
C8 C 0.7803(4) -0.2455(7) 0.3212(6) 0.068(2) Uani 1 1 d . . .
H8 H 0.8188 -0.2803 0.3122 0.081 Uiso 1 1 calc R . .
C9 C 0.7809(4) -0.1490(7) 0.3141(7) 0.068(2) Uani 1 1 d . . .
H9 H 0.8197 -0.1176 0.3004 0.082 Uiso 1 1 calc R . .
C10 C 0.7211(3) -0.0957(6) 0.3279(6) 0.0545(18) Uani 1 1 d . . .
H10 H 0.7215 -0.0297 0.3234 0.065 Uiso 1 1 calc R . .
C11 C 0.6597(5) -0.4329(6) 0.3739(8) 0.072(2) Uani 1 1 d . . .
H11 H 0.6577 -0.4988 0.3781 0.087 Uiso 1 1 calc R . .
C12 C 0.7165(4) -0.3928(7) 0.3535(7) 0.072(2) Uani 1 1 d . . .
H12 H 0.7536 -0.4312 0.3465 0.086 Uiso 1 1 calc R . .
O1S O 0.3221(4) 0.1261(5) -0.0036(6) 0.0783(18) Uani 1 1 d D . .
H1SA H 0.310(7) 0.083(5) -0.051(6) 0.13(5) Uiso 1 1 d D . .
H1SB H 0.335(5) 0.105(6) 0.065(3) 0.10(4) Uiso 1 1 d D . .
O2S O 0.1748(4) 0.1699(6) -0.0018(8) 0.099(2) Uani 1 1 d D . .
H2SA H 0.206(4) 0.155(7) -0.033(10) 0.13(5) Uiso 1 1 d D . .
H2SB H 0.187(4) 0.222(3) 0.026(7) 0.07(3) Uiso 1 1 d D . .

loop_
_atom_site_aniso_label
_atom_site_aniso_U_11
_atom_site_aniso_U_22
_atom_site_aniso_U_33
_atom_site_aniso_U_23
_atom_site_aniso_U_13
_atom_site_aniso_U_12
Cu1 0.0247(3) 0.0389(4) 0.0382(4) 0.0024(3) 0.0219(3) 0.0067(2)
Se1 0.0249(3) 0.0327(3) 0.0311(3) 0.00124(19) 0.0183(2) 0.00559(19)
O1 0.0281(19) 0.036(2) 0.042(2) 0.0045(15) 0.0204(17) 0.0081(15)
O2 0.043(2) 0.045(2) 0.0244(18) 0.0056(15) 0.0126(16) 0.0108(17)
O3 0.0274(19) 0.053(2) 0.041(2) 0.0030(17) 0.0230(16) 0.0118(17)
N1 0.034(2) 0.035(2) 0.043(3) 0.0059(19) 0.021(2) 0.0114(19)
N2 0.027(2) 0.060(3) 0.037(2) 0.002(2) 0.0175(19) 0.014(2)
C1 0.038(3) 0.051(4) 0.056(4) 0.011(3) 0.028(3) 0.008(3)
C2 0.064(5) 0.049(4) 0.078(5) 0.015(4) 0.040(4) 0.004(3)
C3 0.083(6) 0.040(4) 0.075(5) 0.016(3) 0.027(4) 0.012(4)
C4 0.060(4) 0.047(4) 0.052(4) 0.003(3) 0.021(3) 0.019(3)
C5 0.037(3) 0.046(3) 0.033(3) 0.000(2) 0.014(2) 0.017(3)
C6 0.034(3) 0.056(4) 0.034(3) -0.002(3) 0.016(2) 0.017(3)
C7 0.041(3) 0.081(5) 0.044(3) -0.001(3) 0.019(3) 0.030(3)
C8 0.036(3) 0.122(8) 0.053(4) -0.004(4) 0.025(3) 0.034(4)
C9 0.033(3) 0.120(8) 0.064(5) 0.009(5) 0.034(3) 0.019(4)
C10 0.035(3) 0.079(5) 0.058(4) 0.009(4) 0.027(3) 0.010(3)
C11 0.084(6) 0.053(4) 0.084(6) -0.001(4) 0.026(5) 0.039(4)
C12 0.063(5) 0.083(6) 0.071(5) -0.007(4) 0.019(4) 0.048(5)
O1S 0.096(5) 0.069(4) 0.062(4) 0.000(3) 0.003(3) 0.039(4)
O2S 0.092(5) 0.084(5) 0.134(7) -0.010(5) 0.053(5) -0.006(4)

loop_
_atom_type_symbol
_atom_type_description
_atom_type_scat_dispersion_real
_atom_type_scat_dispersion_imag
_atom_type_scat_source
C C 0.0033 0.0016 'International Tables Vol C Tables 4.2.6.8 and 6.1.1.4'
H H 0.0000 0.0000 'International Tables Vol C Tables 4.2.6.8 and 6.1.1.4'
N N 0.0061 0.0033 'International Tables Vol C Tables 4.2.6.8 and 6.1.1.4'
Se Se -0.0929 2.2259 'International Tables Vol C Tables 4.2.6.8 and 6.1.1.4'
Cu Cu 0.3201 1.2651 'International Tables Vol C Tables 4.2.6.8 and 6.1.1.4'
O O 0.0106 0.0060 'International Tables Vol C Tables 4.2.6.8 and 6.1.1.4'

loop_
_geom_angle_atom_site_label_1
_geom_angle_atom_site_label_2
_geom_angle_atom_site_label_3
_geom_angle
_geom_angle_site_symmetry_1
_geom_angle_site_symmetry_3
_geom_angle_publ_flag
O1 Cu1 O2 97.78(16) . 2_655 ?
O1 Cu1 N2 165.48(19) . . ?
O2 Cu1 N2 94.07(19) 2_655 . ?
O1 Cu1 N1 85.64(16) . . ?
O2 Cu1 N1 165.91(17) 2_655 . ?
N2 Cu1 N1 80.9(2) . . ?
O1 Cu1 O3 92.45(14) . 5_656 ?
O2 Cu1 O3 97.26(14) 2_655 5_656 ?
N2 Cu1 O3 94.36(16) . 5_656 ?
N1 Cu1 O3 96.24(16) . 5_656 ?
O3 Se1 O1 101.70(17) . . ?
O3 Se1 O2 103.9(2) . . ?
O1 Se1 O2 97.96(18) . . ?
Se1 O1 Cu1 123.3(2) . . ?
Se1 O2 Cu1 112.45(19) . 2_655 ?
Se1 O3 Cu1 106.35(19) . 5_656 ?
C1 N1 C5 117.6(5) . . ?
C1 N1 Cu1 129.1(4) . . ?
C5 N1 Cu1 113.2(4) . . ?
C10 N2 C6 119.7(5) . . ?
C10 N2 Cu1 127.2(5) . . ?
C6 N2 Cu1 113.1(4) . . ?
N1 C1 C2 122.1(6) . . ?
C3 C2 C1 119.3(7) . . ?
C2 C3 C4 120.1(7) . . ?
C5 C4 C3 116.6(6) . . ?
C5 C4 C11 117.7(7) . . ?
C3 C4 C11 125.7(7) . . ?
N1 C5 C4 124.2(6) . . ?
N1 C5 C6 115.7(5) . . ?
C4 C5 C6 120.1(5) . . ?
N2 C6 C7 122.7(6) . . ?
N2 C6 C5 117.0(5) . . ?
C7 C6 C5 120.3(6) . . ?
C8 C7 C6 117.3(7) . . ?
C8 C7 C12 125.0(7) . . ?
C6 C7 C12 117.7(7) . . ?
C9 C8 C7 120.2(6) . . ?
C8 C9 C10 119.6(7) . . ?
N2 C10 C9 120.5(7) . . ?
C12 C11 C4 122.3(8) . . ?
C11 C12 C7 121.9(6) . . ?

loop_
_geom_bond_atom_site_label_1
_geom_bond_atom_site_label_2
_geom_bond_distance
_geom_bond_site_symmetry_2
_geom_bond_publ_flag
Cu1 O1 1.934(3) . ?
Cu1 O2 1.986(4) 2_655 ?
Cu1 N2 2.022(4) . ?
Cu1 N1 2.040(5) . ?
Cu1 O3 2.349(4) 5_656 ?
Se1 O3 1.667(3) . ?
Se1 O1 1.700(4) . ?
Se1 O2 1.722(4) . ?
O2 Cu1 1.986(4) 2_655 ?
O3 Cu1 2.349(4) 5_656 ?
N1 C1 1.343(7) . ?
N1 C5 1.357(6) . ?
N2 C10 1.319(8) . ?
N2 C6 1.360(8) . ?
C1 C2 1.398(9) . ?
C2 C3 1.378(10) . ?
C3 C4 1.398(11) . ?
C4 C5 1.396(9) . ?
C4 C11 1.429(10) . ?
C5 C6 1.429(8) . ?
C6 C7 1.405(7) . ?
C7 C8 1.392(11) . ?
C7 C12 1.423(12) . ?
C8 C9 1.361(12) . ?
C9 C10 1.438(9) . ?
C11 C12 1.323(13) . ?

loop_
_geom_hbond_atom_site_label_D
_geom_hbond_atom_site_label_H
_geom_hbond_atom_site_label_A
_geom_hbond_distance_DH
_geom_hbond_distance_HA
_geom_hbond_distance_DA
_geom_hbond_angle_DHA
_geom_hbond_site_symmetry_A
O1S H1SB O2 0.80(2) 1.98(5) 2.721(7) 153(10) .
O1S H1SA O3 0.80(2) 2.28(10) 2.826(7) 126(11) 6
O2S H2SA O1S 0.81(2) 2.27(7) 2.979(11) 147(11) .
O2S H2SB O1S 0.81(2) 2.15(5) 2.871(11) 148(8) 7
